data_7714180
loop_
_publ_author_name
'McMillion, Noah D.'
'Bruch, Quinton J.'
'Chen, Chun-Hsing'
'Hasanayn, Faraj'
'Miller, Alexander J. M.'

_publ_section_title
;
 Synthesis and bonding analysis of pentagonal bipyramidal rhenium
 carboxamide oxo complexes.
;
_journal_name_full 'Dalton transactions (Cambridge, England : 2003)'
_journal_paper_doi 10.1039/d3dt02617e
_journal_year 2023
_chemical_formula_moiety 'C24 H18 N4 O2'
_chemical_formula_sum 'C24 H18 N4 O2'
_chemical_formula_weight 394.43
_space_group_IT_number 14
_space_group_name_Hall '-P 2ybc'
_space_group_name_H-M_alt 'P 1 21/c 1'
_symmetry_cell_setting monoclinic
_symmetry_space_group_name_H-M 'P 1 21/c 1'
_atom_sites_solution_hydrogens difmap
_atom_sites_solution_primary other
_audit_update_record
;
2022-11-19 deposited with the CCDC.	2023-10-02 downloaded from the CCDC.
;
_cell_angle_alpha 90
_cell_angle_beta 94.3510(15)
_cell_angle_gamma 90
_cell_formula_units_Z 2
_cell_length_a 5.5694(3)
_cell_length_b 6.1838(3)
_cell_length_c 27.2625(10)
_cell_measurement_reflns_used 8252
_cell_measurement_temperature 150
_cell_measurement_theta_max 32
_cell_measurement_theta_min 3
_cell_volume 936.22(8)
_computing_cell_refinement 'Apex2 (Bruker AXS, 2006)'
_computing_data_collection 'Apex2 (Bruker AXS, 2006)'
_computing_data_reduction 'Apex2 (Bruker AXS, 2006)'
_computing_molecular_graphics 'CAMERON (Watkin et al., 1996)'
_computing_publication_material 'CRYSTALS (Betteridge et al., 2003)'
_computing_structure_refinement 'CRYSTALS (Betteridge et al., 2003)'
_computing_structure_solution 'Superflip (Palatinus & Chapuis, 2007)'
_diffrn_ambient_pressure 101
_diffrn_ambient_temperature 150
_diffrn_measured_fraction_theta_full 0.996
_diffrn_measured_fraction_theta_max 0.924
_diffrn_measurement_device Area
_diffrn_measurement_device_type 'Bruker Kappa Apex2'
_diffrn_measurement_method '\f & \w scans'
_diffrn_radiation_monochromator graphite
_diffrn_radiation_type 'Mo K\a'
_diffrn_radiation_wavelength 0.71073
_diffrn_reflns_av_R_equivalents 0.062
_diffrn_reflns_limit_h_max 7
_diffrn_reflns_limit_h_min -8
_diffrn_reflns_limit_k_max 9
_diffrn_reflns_limit_k_min -8
_diffrn_reflns_limit_l_max 35
_diffrn_reflns_limit_l_min -40
_diffrn_reflns_number 25640
_diffrn_reflns_theta_full 25.565
_diffrn_reflns_theta_max 32.360
_diffrn_reflns_theta_min 2.997
_diffrn_standards_number 0
_exptl_absorpt_coefficient_mu 0.092
_exptl_absorpt_correction_T_max 1.00
_exptl_absorpt_correction_T_min 1.00
_exptl_absorpt_correction_type multi-scan
_exptl_absorpt_process_details 'SADABS (Siemens, 1996)'
_exptl_crystal_colour colorless
_exptl_crystal_density_diffrn 1.399
_exptl_crystal_density_method 'not measured'
_exptl_crystal_description 'block fragment'
_exptl_crystal_F_000 412
_exptl_crystal_size_max 0.100
_exptl_crystal_size_mid 0.100
_exptl_crystal_size_min 0.050
_refine_diff_density_max 0.52
_refine_diff_density_min -0.38
_refine_ls_extinction_method None
_refine_ls_goodness_of_fit_ref 0.9973
_refine_ls_hydrogen_treatment noref
_refine_ls_matrix_type full
_refine_ls_number_parameters 136
_refine_ls_number_reflns 3100
_refine_ls_number_restraints 0
_refine_ls_R_factor_all 0.0674
_refine_ls_R_factor_gt 0.0466
_refine_ls_shift/su_max 0.0008021
_refine_ls_shift/su_mean 0.0000679
_refine_ls_structure_factor_coef Fsqd
_refine_ls_weighting_details
;
 Method= Modified Sheldrick 
 w=1/[\s^2^(F^2^) + ( 0.06P)^2^ + 0.26P] 
 ,where P=(max(Fo^2^,0) + 2Fc^2^)/3 
;
_refine_ls_weighting_scheme calc
_refine_ls_wR_factor_all 0.1233
_refine_ls_wR_factor_gt 0.1137
_refine_ls_wR_factor_ref 0.1233
_reflns_limit_h_max 7
_reflns_limit_h_min -8
_reflns_limit_k_max 9
_reflns_limit_k_min 0
_reflns_limit_l_max 40
_reflns_limit_l_min 0
_reflns_number_gt 2350
_reflns_number_total 3107
_reflns_threshold_expression I>2.0\s(I)
_oxford_diffrn_Wilson_B_factor 0.00
_oxford_diffrn_Wilson_scale 0.00
_oxford_refine_ls_r_factor_ref 0.0674
_oxford_refine_ls_scale 0.2601(3)
_oxford_reflns_number_all 3100
_oxford_reflns_threshold_expression_ref I>-3.0\s(I)
_cod_data_source_file d3dt02617e2.cif
_cod_data_source_block I
_cod_depositor_comments
;
The following automatic conversions were performed:

data item '_atom_sites_solution_primary' value 'Other' was changed to
'other' in accordance with the
/home/data/users/saulius/crontab/automatic-downloads/rss-feeds/RSC/lib/dictionaries/cif_core.dic
dictionary named 'cif_core.dic' version 2.4.2 last updated on
2011-04-26.

Automatic conversion script
Id: cif_fix_values 8170 2020-07-09 18:12:32Z antanas 
;
_cod_original_sg_symbol_H-M 'P 21/c '
_cod_database_code 7714180

loop_
_symmetry_equiv_pos_as_xyz
x,y,z
-x,-y,-z
x,-y+1/2,z+1/2
-x,y+1/2,-z+1/2

loop_
_atom_site_label
_atom_site_type_symbol
_atom_site_fract_x
_atom_site_fract_y
_atom_site_fract_z
_atom_site_U_iso_or_equiv
_atom_site_occupancy
_atom_site_adp_type
_atom_site_refinement_flags_posn
_atom_site_refinement_flags_adp
_atom_site_refinement_flags_occupancy
_atom_site_disorder_assembly
_atom_site_disorder_group
_atom_site_attached_hydrogens
O1 O 0.42730(17) 0.18347(16) 0.62583(4) 0.0357 1.0000 Uani . . . . . .
C2 C 0.6310(2) 0.21209(18) 0.61287(4) 0.0248 1.0000 Uani . . . . . .
N3 N 0.82664(18) 0.09153(15) 0.62700(3) 0.0240 1.0000 Uani . . . . . .
C4 C 0.8357(2) -0.09438(17) 0.65708(4) 0.0219 1.0000 Uani . . . . . .
C5 C 0.6571(2) -0.1456(2) 0.68808(4) 0.0280 1.0000 Uani . . . . . .
C6 C 0.6787(2) -0.3345(2) 0.71582(5) 0.0339 1.0000 Uani . . . . . .
C7 C 0.8724(2) -0.4717(2) 0.71293(5) 0.0326 1.0000 Uani . . . . . .
C8 C 1.0509(2) -0.4188(2) 0.68214(5) 0.0306 1.0000 Uani . . . . . .
C9 C 1.0335(2) -0.23010(19) 0.65469(4) 0.0266 1.0000 Uani . . . . . .
C10 C 0.6808(2) 0.39188(18) 0.57790(4) 0.0237 1.0000 Uani . . . . . .
N11 N 0.86463(18) 0.36541(15) 0.54967(3) 0.0235 1.0000 Uani . . . . . .
C12 C 0.9034(2) 0.52059(18) 0.51667(4) 0.0232 1.0000 Uani . . . . . .
C13 C 0.7673(2) 0.71104(19) 0.51321(4) 0.0272 1.0000 Uani . . . . . .
C14 C 0.5794(2) 0.73558(19) 0.54302(4) 0.0287 1.0000 Uani . . . . . .
C15 C 0.5309(2) 0.57176(19) 0.57546(4) 0.0270 1.0000 Uani . . . . . .
H51 H 0.5206 -0.0521 0.6898 0.0352 1.0000 Uiso . . . . . .
H61 H 0.5550 -0.3685 0.7374 0.0415 1.0000 Uiso . . . . . .
H71 H 0.8867 -0.6007 0.7314 0.0399 1.0000 Uiso . . . . . .
H81 H 1.1879 -0.5113 0.6797 0.0386 1.0000 Uiso . . . . . .
H91 H 1.1575 -0.1887 0.6336 0.0328 1.0000 Uiso . . . . . .
H131 H 0.8043 0.8185 0.4897 0.0340 1.0000 Uiso . . . . . .
H141 H 0.4837 0.8641 0.5413 0.0346 1.0000 Uiso . . . . . .
H151 H 0.3987 0.5792 0.5957 0.0315 1.0000 Uiso . . . . . .
H31 H 0.9628 0.1270 0.6132 0.0318 1.0000 Uiso . . . . . .

loop_
_atom_site_aniso_label
_atom_site_aniso_U_11
_atom_site_aniso_U_22
_atom_site_aniso_U_33
_atom_site_aniso_U_23
_atom_site_aniso_U_13
_atom_site_aniso_U_12
O1 0.0276(5) 0.0339(5) 0.0461(5) 0.0083(4) 0.0061(4) 0.0039(4)
C2 0.0278(6) 0.0208(5) 0.0255(5) -0.0019(4) 0.0009(4) 0.0022(4)
N3 0.0252(5) 0.0213(4) 0.0259(4) 0.0021(3) 0.0041(3) 0.0020(4)
C4 0.0244(5) 0.0197(5) 0.0214(4) -0.0012(4) 0.0017(4) 0.0001(4)
C5 0.0272(6) 0.0333(6) 0.0240(5) 0.0023(4) 0.0050(4) 0.0022(5)
C6 0.0316(7) 0.0411(7) 0.0295(6) 0.0091(5) 0.0052(5) -0.0047(5)
C7 0.0362(7) 0.0280(6) 0.0325(6) 0.0075(5) -0.0040(5) -0.0053(5)
C8 0.0328(7) 0.0233(5) 0.0352(6) 0.0021(4) 0.0000(5) 0.0035(5)
C9 0.0261(6) 0.0241(5) 0.0301(5) 0.0024(4) 0.0054(4) 0.0017(4)
C10 0.0270(6) 0.0207(5) 0.0230(5) -0.0015(4) -0.0015(4) 0.0023(4)
N11 0.0262(5) 0.0209(4) 0.0229(4) 0.0001(3) -0.0013(3) 0.0025(4)
C12 0.0259(5) 0.0196(5) 0.0234(5) 0.0000(4) -0.0029(4) 0.0029(4)
C13 0.0329(6) 0.0207(5) 0.0276(5) 0.0013(4) -0.0011(4) 0.0048(4)
C14 0.0339(7) 0.0220(5) 0.0294(5) -0.0025(4) -0.0016(5) 0.0080(5)
C15 0.0303(6) 0.0235(5) 0.0270(5) -0.0030(4) 0.0008(4) 0.0052(4)

loop_
_atom_type_symbol
_atom_type_scat_dispersion_real
_atom_type_scat_dispersion_imag
_atom_type_scat_Cromer_Mann_a1
_atom_type_scat_Cromer_Mann_b1
_atom_type_scat_Cromer_Mann_a2
_atom_type_scat_Cromer_Mann_b2
_atom_type_scat_Cromer_Mann_a3
_atom_type_scat_Cromer_Mann_b3
_atom_type_scat_Cromer_Mann_a4
_atom_type_scat_Cromer_Mann_b4
_atom_type_scat_Cromer_Mann_c
_atom_type_scat_source
C 0.0033 0.0016 2.3100 20.8439 1.0200 10.2075 1.5886 0.5687 0.8650 51.6512 0.2156 'International Tables Vol C 4.2.6.8 and 6.1.1.4'
H 0.0000 0.0000 0.4930 10.5109 0.3229 26.1257 0.1402 3.1424 0.0408 57.7998 0.0030 'International Tables Vol C 4.2.6.8 and 6.1.1.4'
N 0.0061 0.0033 12.2126 0.0057 3.1322 9.8933 2.0125 28.9975 1.1663 0.5826 -11.5290 'International Tables Vol C 4.2.6.8 and 6.1.1.4'
O 0.0106 0.0060 3.0485 13.2771 2.2868 5.7011 1.5463 0.3239 0.8670 32.9089 0.2508 'International Tables Vol C 4.2.6.8 and 6.1.1.4'

loop_
_geom_angle_atom_site_label_1
_geom_angle_site_symmetry_1
_geom_angle_atom_site_label_2
_geom_angle_site_symmetry_2
_geom_angle_atom_site_label_3
_geom_angle_site_symmetry_3
_geom_angle
_geom_angle_publ_flag
O1 . C2 . N3 . 125.57(11) yes
O1 . C2 . C10 . 120.55(11) yes
N3 . C2 . C10 . 113.88(10) yes
C2 . N3 . C4 . 127.39(10) yes
C2 . N3 . H31 . 115.7 no
C4 . N3 . H31 . 116.6 no
N3 . C4 . C5 . 122.94(10) yes
N3 . C4 . C9 . 117.24(10) yes
C5 . C4 . C9 . 119.82(11) yes
C4 . C5 . C6 . 119.05(11) yes
C4 . C5 . H51 . 119.9 no
C6 . C5 . H51 . 121.0 no
C5 . C6 . C7 . 121.38(11) yes
C5 . C6 . H61 . 118.7 no
C7 . C6 . H61 . 120.0 no
C6 . C7 . C8 . 119.25(11) yes
C6 . C7 . H71 . 121.6 no
C8 . C7 . H71 . 119.2 no
C7 . C8 . C9 . 120.10(12) yes
C7 . C8 . H81 . 120.7 no
C9 . C8 . H81 . 119.2 no
C4 . C9 . C8 . 120.38(11) yes
C4 . C9 . H91 . 118.2 no
C8 . C9 . H91 . 121.4 no
C2 . C10 . N11 . 117.42(10) yes
C2 . C10 . C15 . 118.90(10) yes
N11 . C10 . C15 . 123.64(10) yes
C10 . N11 . C12 . 117.84(10) yes
C12 2_766 C12 . N11 . 116.68(12) yes
C12 2_766 C12 . C13 . 121.17(12) yes
N11 . C12 . C13 . 122.15(11) yes
C12 . C13 . C14 . 118.90(11) yes
C12 . C13 . H131 . 119.1 no
C14 . C13 . H131 . 122.0 no
C13 . C14 . C15 . 119.24(11) yes
C13 . C14 . H141 . 120.4 no
C15 . C14 . H141 . 120.3 no
C10 . C15 . C14 . 118.09(11) yes
C10 . C15 . H151 . 119.9 no
C14 . C15 . H151 . 122.0 no

loop_
_geom_bond_atom_site_label_1
_geom_bond_site_symmetry_1
_geom_bond_atom_site_label_2
_geom_bond_site_symmetry_2
_geom_bond_distance
_geom_bond_publ_flag
O1 . C2 . 1.2264(15) yes
C2 . N3 . 1.3519(15) yes
C2 . C10 . 1.5040(16) yes
N3 . C4 . 1.4109(14) yes
N3 . H31 . 0.899 no
C4 . C5 . 1.3893(16) yes
C4 . C9 . 1.3907(16) yes
C5 . C6 . 1.3918(18) yes
C5 . H51 . 0.959 no
C6 . C7 . 1.380(2) yes
C6 . H61 . 0.963 no
C7 . C8 . 1.3878(18) yes
C7 . H71 . 0.944 no
C8 . C9 . 1.3856(16) yes
C8 . H81 . 0.960 no
C9 . H91 . 0.965 no
C10 . N11 . 1.3368(15) yes
C10 . C15 . 1.3893(16) yes
N11 . C12 . 1.3440(14) yes
C12 . C12 2_766 1.482(2) yes
C12 . C13 . 1.3999(16) yes
C13 . C14 . 1.3815(18) yes
C13 . H131 . 0.957 no
C14 . C15 . 1.3847(17) yes
C14 . H141 . 0.956 no
C15 . H151 . 0.954 no
